data_4116684
loop_
_publ_author_name
'Pilar Gonz\`alez-Duarte'
'William Clegg'
'Isidre Casals'
'Joan Sola'
'Jordi Rius'

_publ_section_title
;
 Unprecedented Polycrystal Structure of a New Cadmium Thiolate Containing
 an Unusually Highly Charged [ClCd8{SCH(CH2CH2)2N(H)Me}16]15+ Core
;
_journal_name_full 'Journal of the American Chemical Society'
_journal_page_first 1260
_journal_page_last 1266
_journal_paper_doi 10.1021/ja972038q
_journal_volume 120
_journal_year 1998
_chemical_formula_sum 'C96 H240 Cd8 Cl16 N16 O76 S16'
_chemical_formula_weight 4814.40
_chemical_name_systematic
;
 ?
;
_space_group_IT_number 15
_symmetry_cell_setting monoclinic
_symmetry_space_group_name_Hall '-C 2yc'
_symmetry_space_group_name_H-M 'C 1 2/c 1'
_atom_sites_solution_hydrogens geom
_atom_sites_solution_primary direct
_atom_sites_solution_secondary difmap
_audit_creation_method SHELXL
_cell_angle_alpha 90.00
_cell_angle_beta 92.707(2)
_cell_angle_gamma 90.00
_cell_formula_units_Z 4
_cell_length_a 30.319(2)
_cell_length_b 24.0998(14)
_cell_length_c 26.2568(15)
_cell_measurement_reflns_used 21821
_cell_measurement_temperature 160(2)
_cell_measurement_theta_max 27.65
_cell_measurement_theta_min 2.10
_cell_volume 19164(2)
_computing_cell_refinement 'local programs'
_computing_data_collection 'Siemens SMART'
_computing_data_reduction 'Siemens SAINT'
_computing_molecular_graphics 'Siemens SHELXTL'
_computing_publication_material 'SHELXTL and local programs'
_computing_structure_refinement 'Siemens SHELXTL'
_computing_structure_solution 'Siemens SHELXTL'
_diffrn_ambient_temperature 160(2)
_diffrn_measurement_device 'Siemens SMART CCD diffractometer'
_diffrn_measurement_method '\w rotation with narrow frames'
_diffrn_radiation_monochromator graphite
_diffrn_radiation_source 'fine-focus sealed tube'
_diffrn_radiation_type MoK\a
_diffrn_radiation_wavelength 0.71073
_diffrn_reflns_av_R_equivalents 0.0454
_diffrn_reflns_av_sigmaI/netI 0.0398
_diffrn_reflns_limit_h_max 31
_diffrn_reflns_limit_h_min -39
_diffrn_reflns_limit_k_max 18
_diffrn_reflns_limit_k_min -32
_diffrn_reflns_limit_l_max 34
_diffrn_reflns_limit_l_min -33
_diffrn_reflns_number 48933
_diffrn_reflns_theta_max 25.00
_diffrn_reflns_theta_min 1.08
_diffrn_standards_number 0
_exptl_absorpt_coefficient_mu 1.353
_exptl_absorpt_correction_T_max 0.557
_exptl_absorpt_correction_T_min 0.426
_exptl_absorpt_correction_type empirical
_exptl_crystal_colour colourless
_exptl_crystal_density_diffrn 1.669
_exptl_crystal_description block
_exptl_crystal_F_000 9792
_exptl_crystal_size_max 0.40
_exptl_crystal_size_mid 0.37
_exptl_crystal_size_min 0.26
_refine_diff_density_max 1.434
_refine_diff_density_min -1.018
_refine_diff_density_rms 0.199
_refine_ls_extinction_coef 0.00014(3)
_refine_ls_extinction_expression Fc^*^=kFc[1+0.001xFc^2^\l^3^/sin(2\q)]^-1/4^
_refine_ls_extinction_method SHELXL
_refine_ls_goodness_of_fit_all 1.052
_refine_ls_goodness_of_fit_obs 1.097
_refine_ls_matrix_type full
_refine_ls_number_parameters 1055
_refine_ls_number_reflns 16325
_refine_ls_number_restraints 1636
_refine_ls_restrained_S_all 1.126
_refine_ls_restrained_S_obs 1.105
_refine_ls_R_factor_all 0.1238
_refine_ls_R_factor_obs 0.0901
_refine_ls_shift/esd_max 0.935
_refine_ls_shift/esd_mean 0.015
_refine_ls_structure_factor_coef Fsqd
_refine_ls_weighting_details 'w=1/[\s^2^(Fo^2^)+(0.1524P)^2^+245.6854P] where P=(Fo^2^+2Fc^2^)/3'
_refine_ls_weighting_scheme calc
_refine_ls_wR_factor_all 0.3047
_refine_ls_wR_factor_obs 0.2492
_reflns_number_observed 11851
_reflns_number_total 16798
_reflns_observed_criterion >2sigma(I)
_cod_data_source_file ja972038q.cif
_cod_data_source_block pg29a
_cod_depositor_comments
;
The following automatic conversions were performed:

'_refine_ls_weighting_scheme' value 'calc
w=1/[\s^2^(Fo^2^)+(0.1524P)^2^+245.6854P] where P=(Fo^2^+2Fc^2^)/3'
was changed to 'calc'. New tag '_refine_ls_weighting_details' was
created. The value of the new tag was set to
'w=1/[\s^2^(Fo^2^)+(0.1524P)^2^+245.6854P] where P=(Fo^2^+2Fc^2^)/3'.

Automatic conversion script
Id: cif_fix_values 3143 2015-03-26 13:38:13Z robertas 
;
_cod_original_cell_volume 19163.8(19)
_cod_database_code 4116684

loop_
_symmetry_equiv_pos_as_xyz
'x, y, z'
'-x, y, -z+1/2'
'x+1/2, y+1/2, z'
'-x+1/2, y+1/2, -z+1/2'
'-x, -y, -z'
'x, -y, z-1/2'
'-x+1/2, -y+1/2, -z'
'x+1/2, -y+1/2, z-1/2'

loop_
_atom_site_aniso_label
_atom_site_aniso_U_11
_atom_site_aniso_U_22
_atom_site_aniso_U_33
_atom_site_aniso_U_23
_atom_site_aniso_U_13
_atom_site_aniso_U_12
Cd1 0.0487(4) 0.0635(5) 0.0496(4) -0.0008(3) 0.0021(3) -0.0020(3)
Cd2 0.0467(4) 0.0631(5) 0.0783(5) -0.0053(4) 0.0066(4) 0.0013(3)
Cd3 0.0562(5) 0.0973(7) 0.1058(7) 0.0448(6) 0.0140(5) 0.0132(4)
Cd4 0.0589(5) 0.0665(5) 0.0634(5) 0.0082(4) 0.0172(3) 0.0086(4)
Cl1 0.049(2) 0.059(2) 0.055(2) 0.000 0.0033(14) 0.000
S1 0.0587(15) 0.079(2) 0.0536(14) -0.0027(12) 0.0116(11) -0.0017(13)
N1 0.061(6) 0.093(6) 0.134(8) -0.058(6) -0.003(6) 0.009(5)
C11 0.047(5) 0.085(6) 0.067(6) -0.019(5) 0.009(5) 0.005(5)
C12 0.066(7) 0.124(7) 0.059(6) -0.034(6) 0.002(5) 0.015(7)
C13 0.083(9) 0.143(9) 0.098(7) -0.074(6) -0.008(7) 0.016(8)
C14 0.080(8) 0.065(6) 0.121(9) -0.033(6) 0.008(7) 0.002(6)
C15 0.057(6) 0.068(5) 0.077(6) -0.018(4) 0.017(5) -0.006(5)
C16 0.110(12) 0.104(8) 0.219(19) -0.099(9) -0.021(13) 0.010(9)
S2 0.058(2) 0.082(2) 0.106(2) -0.030(2) 0.011(2) -0.0099(14)
N2 0.111(10) 0.189(12) 0.085(8) -0.037(6) 0.008(7) 0.028(10)
C21 0.052(6) 0.073(6) 0.103(7) -0.028(5) 0.007(5) -0.007(5)
C22 0.074(8) 0.095(7) 0.086(7) -0.023(5) -0.004(6) 0.011(7)
C23 0.101(11) 0.130(10) 0.092(9) 0.002(7) 0.003(7) 0.026(9)
C24 0.087(10) 0.139(10) 0.130(11) -0.062(8) 0.019(8) 0.012(9)
C25 0.083(9) 0.097(8) 0.130(10) -0.054(7) 0.020(8) 0.000(7)
C26 0.155(20) 0.264(27) 0.107(13) -0.034(12) 0.032(12) 0.012(20)
S3 0.060(2) 0.094(2) 0.067(2) -0.0058(15) -0.0061(13) 0.0199(15)
N3 0.169(12) 0.109(8) 0.075(6) -0.017(6) -0.029(6) 0.037(8)
C31 0.070(12) 0.072(10) 0.062(8) 0.001(9) -0.004(9) 0.011(10)
C32 0.065(11) 0.070(9) 0.077(8) 0.004(7) 0.000(10) 0.008(9)
C33 0.102(17) 0.093(12) 0.081(11) -0.013(9) -0.013(12) 0.008(13)
C34 0.121(19) 0.116(12) 0.068(9) 0.018(10) -0.002(13) 0.031(12)
C35 0.091(14) 0.070(9) 0.068(7) 0.013(7) -0.001(10) 0.014(10)
C36 0.115(25) 0.206(37) 0.073(10) -0.023(16) -0.003(15) 0.005(27)
C31X 0.055(11) 0.063(13) 0.062(10) 0.008(8) -0.005(8) 0.003(11)
C32X 0.096(13) 0.094(16) 0.062(9) 0.014(10) 0.013(8) 0.006(12)
C33X 0.125(13) 0.115(20) 0.072(12) 0.001(13) 0.017(10) 0.032(16)
C34X 0.085(14) 0.127(24) 0.105(15) -0.038(14) -0.048(9) 0.052(14)
C35X 0.072(10) 0.111(18) 0.090(11) -0.020(13) -0.031(8) 0.030(12)
C36X 0.255(49) 0.154(40) 0.085(19) -0.044(22) -0.048(20) 0.088(39)
S4 0.0463(13) 0.068(2) 0.0632(15) -0.0051(12) 0.0059(11) 0.0020(11)
N4 0.057(6) 0.272(21) 0.102(8) -0.033(10) -0.001(5) -0.037(9)
C41 0.049(5) 0.064(6) 0.059(5) -0.008(4) 0.004(4) 0.006(4)
C42 0.062(6) 0.120(10) 0.061(6) -0.030(6) 0.002(4) 0.001(6)
C43 0.064(7) 0.252(22) 0.061(7) -0.018(10) -0.004(5) -0.012(10)
C44 0.044(5) 0.172(15) 0.092(8) -0.006(9) 0.011(5) 0.005(7)
C45 0.055(5) 0.085(8) 0.076(6) -0.008(6) 0.015(4) 0.002(5)
C46 0.060(8) 0.625(72) 0.127(16) -0.055(27) -0.020(9) 0.007(20)
S5 0.074(2) 0.093(2) 0.109(3) 0.033(2) 0.024(2) 0.028(2)
N5 0.529(66) 0.159(16) 0.287(35) 0.025(18) 0.208(40) 0.036(31)
C51 0.312(34) 0.078(8) 0.215(24) 0.016(9) 0.148(22) 0.052(13)
C52 0.548(67) 0.112(9) 0.175(24) 0.007(12) 0.163(32) -0.046(23)
C53 0.273(35) 0.079(9) 0.302(35) 0.038(14) 0.056(25) 0.007(17)
C54 0.491(69) 0.160(17) 0.263(36) -0.011(15) 0.195(41) 0.114(28)
C55 0.222(25) 0.155(13) 0.112(14) 0.002(10) 0.053(14) 0.036(17)
C56 0.394(66) 0.153(18) 0.476(77) -0.001(25) 0.141(54) 0.073(34)
S6 0.0580(15) 0.067(2) 0.0551(14) -0.0020(12) 0.0069(11) -0.0094(12)
N6 0.148(11) 0.139(12) 0.129(11) -0.016(9) -0.020(10) -0.068(9)
C61 0.090(8) 0.069(7) 0.131(12) 0.005(7) -0.014(8) -0.033(6)
C62 0.112(10) 0.106(9) 0.123(12) 0.004(9) -0.052(10) -0.029(7)
C63 0.127(12) 0.140(11) 0.076(9) -0.009(8) -0.026(8) -0.050(9)
C64 0.144(13) 0.074(9) 0.240(24) -0.012(11) 0.004(13) -0.062(8)
C65 0.120(9) 0.075(7) 0.070(7) -0.005(6) 0.021(6) -0.032(6)
C66 0.226(21) 0.249(26) 0.129(16) -0.005(17) -0.033(16) -0.169(21)
S7 0.082(3) 0.252(7) 0.223(6) 0.174(6) 0.011(3) 0.019(4)
N7 0.082(8) 0.195(18) 0.306(26) 0.091(19) -0.048(12) 0.026(11)
C71 0.090(9) 0.380(38) 0.246(30) 0.197(31) -0.012(14) 0.012(16)
C72 0.065(6) 0.130(14) 0.172(16) 0.041(11) 0.002(8) 0.022(8)
C73 0.076(7) 0.158(16) 0.185(19) 0.040(14) -0.027(10) 0.010(9)
C74 0.119(14) 0.614(66) 0.485(51) 0.428(53) -0.079(19) -0.007(23)
C75 0.114(10) 0.509(48) 0.527(57) 0.417(46) -0.058(23) 0.001(21)
C76 0.087(9) 0.244(32) 0.408(47) 0.106(34) -0.064(17) 0.015(15)
S8 0.079(2) 0.092(2) 0.091(2) 0.003(2) 0.014(2) 0.000(2)
N8 0.305(32) 0.195(16) 0.144(14) -0.029(13) 0.122(19) -0.039(17)
C81 0.334(38) 0.124(13) 0.135(12) -0.011(9) 0.136(22) -0.046(19)
C82 0.469(55) 0.156(15) 0.089(12) -0.021(11) 0.065(20) -0.137(29)
C83 0.151(17) 0.185(16) 0.099(10) -0.031(10) 0.025(11) -0.033(14)
C84 0.355(42) 0.216(16) 0.174(14) 0.068(16) 0.194(23) 0.078(24)
C85 0.333(37) 0.130(13) 0.196(16) 0.001(12) 0.195(24) -0.036(20)
C86 0.527(78) 0.273(35) 0.146(19) -0.056(23) 0.152(35) -0.158(43)
Cl2 0.066(2) 0.159(4) 0.108(3) -0.045(3) -0.020(2) 0.028(2)
O21 0.110(9) 0.153(11) 0.141(7) -0.021(7) 0.001(7) 0.031(7)
O22 0.069(6) 0.260(17) 0.138(9) -0.062(10) -0.001(6) 0.021(7)
O23 0.111(9) 0.183(11) 0.233(17) 0.030(10) 0.001(10) 0.057(9)
O24 0.123(10) 0.269(16) 0.188(12) -0.099(14) -0.054(10) -0.006(10)
Cl3 0.100(3) 0.142(4) 0.103(3) -0.029(2) -0.024(2) 0.047(3)
O31 0.517(36) 0.202(18) 0.255(18) -0.128(16) -0.239(21) 0.172(20)
O32 0.181(17) 0.224(17) 0.250(20) 0.088(15) -0.054(15) 0.052(12)
O33 0.206(18) 0.375(31) 0.219(18) 0.039(18) 0.065(15) 0.143(18)
O34 0.249(24) 0.319(28) 0.347(32) 0.146(25) -0.012(20) -0.076(19)
Cl4 0.121(5) 0.094(4) 0.147(5) -0.013(3) 0.000(3) -0.036(3)
O41 0.156(14) 0.125(11) 0.143(13) 0.023(10) 0.026(10) -0.042(10)
O42 0.106(11) 0.197(19) 0.202(16) 0.007(14) -0.016(10) 0.013(10)
O43 0.174(18) 0.106(9) 0.274(26) 0.034(12) -0.072(15) -0.040(8)
O44 0.162(20) 0.310(28) 0.171(14) 0.004(17) 0.066(12) -0.019(18)
Cl5 0.240(9) 0.604(22) 0.179(7) -0.173(11) 0.115(7) -0.289(14)
O51 0.532(69) 0.723(29) 1.347(123) -0.814(56) 0.259(68) -0.374(42)
O52 0.246(30) 2.000(128) 0.159(16) 0.099(43) -0.028(19) -0.427(62)
O53 0.368(30) 0.450(39) 0.230(21) 0.113(26) 0.161(25) 0.110(32)
O54 0.194(15) 0.396(36) 0.315(29) 0.027(26) -0.042(15) -0.154(23)
Cl6 0.133(6) 0.280(12) 0.210(9) -0.038(8) 0.064(6) -0.039(7)
O61 0.237(24) 0.181(23) 0.897(90) 0.001(37) 0.196(44) -0.053(19)
O62 0.188(19) 0.561(64) 0.577(70) -0.229(60) -0.007(35) 0.096(28)
O63 0.310(38) 0.243(27) 0.563(62) -0.107(31) -0.066(45) -0.061(22)
O64 0.719(118) 1.064(154) 0.265(26) 0.054(38) -0.210(56) -0.336(84)
Cl7 0.167(9) 0.159(8) 0.250(13) 0.001(7) -0.050(8) 0.043(6)
O71 0.231(34) 0.452(61) 0.225(24) -0.002(22) -0.073(25) 0.075(31)
O72 0.172(22) 0.498(70) 0.551(74) 0.225(48) -0.138(30) -0.069(25)
O73 0.458(54) 0.223(26) 0.180(22) 0.019(18) 0.044(27) 0.131(26)
O74 0.359(45) 0.224(35) 0.484(54) -0.067(38) 0.059(45) 0.116(28)
Cl8 0.361(21) 1.205(58) 0.201(13) 0.125(21) -0.106(13) -0.499(32)
O81 0.874(110) 0.706(73) 0.217(23) 0.079(34) -0.096(33) -0.583(71)
O82 0.569(57) 0.799(73) 0.285(27) 0.210(41) -0.251(38) -0.515(52)
O83 0.610(117) 1.638(139) 0.398(81) -0.195(104) -0.336(81) 0.105(124)
O101 0.128(13) 0.272(23) 0.330(28) -0.152(22) -0.045(15) 0.036(14)
O102 0.297(32) 0.403(39) 0.165(19) -0.096(22) -0.043(20) -0.010(28)
O103 0.114(13) 0.953(85) 0.107(12) 0.033(25) 0.027(10) 0.129(27)
O104 0.150(16) 0.583(55) 0.225(23) -0.158(29) 0.010(16) -0.108(25)
O105 0.331(35) 0.262(28) 0.308(31) 0.026(24) 0.132(28) -0.082(26)
O106 0.077(6) 0.132(9) 0.133(9) -0.033(7) -0.012(6) 0.017(6)
O107 0.290(36) 0.480(53) 0.276(29) 0.051(32) 0.021(28) -0.141(36)
O108 0.391(52) 0.342(44) 0.440(55) 0.123(41) -0.092(43) 0.037(38)

loop_
_atom_site_label
_atom_site_type_symbol
_atom_site_fract_x
_atom_site_fract_y
_atom_site_fract_z
_atom_site_U_iso_or_equiv
_atom_site_thermal_displace_type
_atom_site_occupancy
_atom_site_calc_flag
_atom_site_refinement_flags
_atom_site_disorder_group
Cd1 Cd 0.03567(2) 0.78330(3) 0.81948(3) 0.0539(2) Uani 1 d . .
Cd2 Cd 0.05727(2) 0.66188(3) 0.71481(3) 0.0626(3) Uani 1 d . .
Cd3 Cd 0.06361(3) 0.62625(4) 0.86756(4) 0.0861(4) Uani 1 d . .
Cd4 Cd 0.09508(3) 0.81825(3) 0.67902(3) 0.0625(3) Uani 1 d . .
Cl1 Cl 0.0000 0.72420(14) 0.7500 0.0544(8) Uani 1 d S .
S1 S -0.02230(9) 0.82090(12) 0.87585(10) 0.0633(7) Uani 1 d U .
N1 N -0.0291(3) 1.0110(4) 0.8912(5) 0.096(3) Uani 1 d DU .
H1 H -0.0588(3) 1.0079(4) 0.8809(5) 0.116 Uiso 1 calc R .
C11 C -0.0082(3) 0.8942(4) 0.8851(4) 0.066(2) Uani 1 d DU .
H11 H 0.0239(3) 0.8962(4) 0.8956(4) 0.079 Uiso 1 calc R .
C12 C -0.0338(4) 0.9183(5) 0.9281(4) 0.083(3) Uani 1 d DU .
H12A H -0.0658(4) 0.9156(5) 0.9193(4) 0.099 Uiso 1 calc R .
H12B H -0.0274(4) 0.8966(5) 0.9596(4) 0.099 Uiso 1 calc R .
C13 C -0.0216(5) 0.9777(5) 0.9374(5) 0.108(4) Uani 1 d DU .
H13A H -0.0395(5) 0.9928(5) 0.9648(5) 0.130 Uiso 1 calc R .
H13B H 0.0099(5) 0.9800(5) 0.9489(5) 0.130 Uiso 1 calc R .
C14 C -0.0027(4) 0.9892(4) 0.8496(5) 0.088(3) Uani 1 d DU .
H14A H 0.0291(4) 0.9915(4) 0.8597(5) 0.106 Uiso 1 calc R .
H14B H -0.0081(4) 1.0120(4) 0.8185(5) 0.106 Uiso 1 calc R .
C15 C -0.0154(4) 0.9292(4) 0.8384(4) 0.067(2) Uani 1 d DU .
H15A H -0.0468(4) 0.9273(4) 0.8265(4) 0.081 Uiso 1 calc R .
H15B H 0.0026(4) 0.9146(4) 0.8109(4) 0.081 Uiso 1 calc R .
C16 C -0.0192(6) 1.0718(5) 0.9004(8) 0.145(7) Uani 1 d DU .
H16A H -0.0247(6) 1.0925(5) 0.8686(8) 0.174 Uiso 1 calc R .
H16B H 0.0118(6) 1.0761(5) 0.9121(8) 0.174 Uiso 1 calc R .
H16C H -0.0383(6) 1.0861(5) 0.9264(8) 0.174 Uiso 1 calc R .
S2 S 0.01646(10) 0.59792(14) 0.65355(14) 0.0820(9) Uani 1 d U .
N2 N 0.0593(5) 0.6116(6) 0.4881(4) 0.128(5) Uani 1 d DU .
H2 H 0.0297(5) 0.6107(6) 0.4770(4) 0.154 Uiso 1 calc R .
C21 C 0.0469(4) 0.6048(4) 0.5962(4) 0.076(3) Uani 1 d DU .
H21 H 0.0790(4) 0.6065(4) 0.6071(4) 0.091 Uiso 1 calc R .
C22 C 0.0368(4) 0.6557(5) 0.5674(5) 0.085(3) Uani 1 d DU .
H22A H 0.0422(4) 0.6883(5) 0.5897(5) 0.102 Uiso 1 calc R .
H22B H 0.0052(4) 0.6557(5) 0.5559(5) 0.102 Uiso 1 calc R .
C23 C 0.0652(5) 0.6597(6) 0.5215(5) 0.108(4) Uani 1 d DU .
H23A H 0.0574(5) 0.6938(6) 0.5021(5) 0.129 Uiso 1 calc R .
H23B H 0.0966(5) 0.6624(6) 0.5333(5) 0.129 Uiso 1 calc R .
C24 C 0.0686(5) 0.5601(6) 0.5158(6) 0.118(4) Uani 1 d DU .
H24A H 0.1003(5) 0.5592(6) 0.5270(6) 0.142 Uiso 1 calc R .
H24B H 0.0628(5) 0.5283(6) 0.4926(6) 0.142 Uiso 1 calc R .
C25 C 0.0406(5) 0.5539(5) 0.5624(5) 0.103(4) Uani 1 d DU .
H25A H 0.0091(5) 0.5500(5) 0.5514(5) 0.124 Uiso 1 calc R .
H25B H 0.0497(5) 0.5202(5) 0.5817(5) 0.124 Uiso 1 calc R .
C26 C 0.0860(8) 0.6160(10) 0.4415(6) 0.175(9) Uani 1 d DU .
H26A H 0.0811(8) 0.5830(10) 0.4202(6) 0.210 Uiso 1 calc R .
H26B H 0.1175(8) 0.6187(10) 0.4519(6) 0.210 Uiso 1 calc R .
H26C H 0.0770(8) 0.6492(10) 0.4221(6) 0.210 Uiso 1 calc R .
S3 S 0.09046(10) 0.72713(14) 0.87244(11) 0.0739(8) Uani 1 d U .
N3 N 0.1135(5) 0.7841(5) 1.0388(4) 0.119(4) Uani 1 d DU .
H3 H 0.1433(5) 0.7829(5) 1.0321(4) 0.143 Uiso 0.544(13) calc PR 1
H3X H 0.1199(5) 0.7474(5) 1.0473(4) 0.143 Uiso 0.456(13) calc PR 2
C31 C 0.0774(8) 0.7447(7) 0.9410(6) 0.068(5) Uani 0.544(13) d PDU 1
H31 H 0.0446(8) 0.7451(7) 0.9442(6) 0.082 Uiso 0.544(13) calc PR 1
C32 C 0.0947(7) 0.8007(7) 0.9492(6) 0.071(5) Uani 0.544(13) d PDU 1
H32A H 0.0793(7) 0.8265(7) 0.9251(6) 0.085 Uiso 0.544(13) calc PR 1
H32B H 0.1265(7) 0.8012(7) 0.9423(6) 0.085 Uiso 0.544(13) calc PR 1
C33 C 0.0886(9) 0.8203(8) 1.0038(7) 0.093(6) Uani 0.544(13) d PDU 1
H33A H 0.0992(9) 0.8590(8) 1.0079(7) 0.111 Uiso 0.544(13) calc PR 1
H33B H 0.0569(9) 0.8193(8) 1.0112(7) 0.111 Uiso 0.544(13) calc PR 1
C34 C 0.0915(9) 0.7273(8) 1.0336(6) 0.102(6) Uani 0.544(13) d PDU 1
H34A H 0.0596(9) 0.7305(8) 1.0395(6) 0.122 Uiso 0.544(13) calc PR 1
H34B H 0.1049(9) 0.7014(8) 1.0593(6) 0.122 Uiso 0.544(13) calc PR 1
C35 C 0.0980(8) 0.7050(7) 0.9799(6) 0.077(5) Uani 0.544(13) d PDU 1
H35A H 0.1299(8) 0.7010(7) 0.9744(6) 0.092 Uiso 0.544(13) calc PR 1
H35B H 0.0840(8) 0.6681(7) 0.9760(6) 0.092 Uiso 0.544(13) calc PR 1
C36 C 0.1056(13) 0.8000(16) 1.0946(7) 0.131(14) Uani 0.544(13) d PDU 1
H36A H 0.1226(13) 0.7752(16) 1.1176(7) 0.158 Uiso 0.544(13) calc PR 1
H36B H 0.0741(13) 0.7964(16) 1.1008(7) 0.158 Uiso 0.544(13) calc PR 1
H36C H 0.1150(13) 0.8384(16) 1.1007(7) 0.158 Uiso 0.544(13) calc PR 1
C31X C 0.0974(6) 0.7733(11) 0.9288(6) 0.060(5) Uani 0.456(13) d PDU 2
H31X H 0.0901(6) 0.8123(11) 0.9188(6) 0.072 Uiso 0.456(13) calc PR 2
C32X C 0.0667(7) 0.7537(12) 0.9666(7) 0.084(6) Uani 0.456(13) d PDU 2
H32C H 0.0722(7) 0.7138(12) 0.9732(7) 0.101 Uiso 0.456(13) calc PR 2
H32D H 0.0361(7) 0.7576(12) 0.9522(7) 0.101 Uiso 0.456(13) calc PR 2
C33X C 0.0709(7) 0.7846(14) 1.0162(8) 0.104(7) Uani 0.456(13) d PDU 2
H33C H 0.0618(7) 0.8236(14) 1.0102(8) 0.124 Uiso 0.456(13) calc PR 2
H33D H 0.0504(7) 0.7681(14) 1.0402(8) 0.124 Uiso 0.456(13) calc PR 2
C34X C 0.1470(6) 0.8023(12) 1.0020(8) 0.107(8) Uani 0.456(13) d PDU 2
H34C H 0.1770(6) 0.7975(12) 1.0182(8) 0.129 Uiso 0.456(13) calc PR 2
H34D H 0.1428(6) 0.8423(12) 0.9947(8) 0.129 Uiso 0.456(13) calc PR 2
C35X C 0.1442(6) 0.7705(13) 0.9522(7) 0.092(7) Uani 0.456(13) d PDU 2
H35C H 0.1526(6) 0.7313(13) 0.9584(7) 0.111 Uiso 0.456(13) calc PR 2
H35D H 0.1650(6) 0.7867(13) 0.9283(7) 0.111 Uiso 0.456(13) calc PR 2
C36X C 0.1209(14) 0.8179(21) 1.0867(10) 0.167(20) Uani 0.456(13) d PDU 2
H36D H 0.1518(14) 0.8144(21) 1.0991(10) 0.200 Uiso 0.456(13) calc PR 2
H36E H 0.1015(14) 0.8043(21) 1.1129(10) 0.200 Uiso 0.456(13) calc PR 2
H36F H 0.1142(14) 0.8569(21) 1.0794(10) 0.200 Uiso 0.456(13) calc PR 2
S4 S 0.11336(8) 0.71601(11) 0.66721(10) 0.0590(6) Uani 1 d U .
N4 N 0.2505(3) 0.7244(8) 0.7511(5) 0.144(7) Uani 1 d DU .
H4 H 0.2495(3) 0.7626(8) 0.7461(5) 0.173 Uiso 1 calc R .
C41 C 0.1653(3) 0.6996(4) 0.7027(3) 0.057(2) Uani 1 d DU .
H41 H 0.1661(3) 0.6585(4) 0.7084(3) 0.068 Uiso 1 calc R .
C42 C 0.1701(3) 0.7269(6) 0.7533(4) 0.081(4) Uani 1 d DU .
H42A H 0.1449(3) 0.7168(6) 0.7740(4) 0.097 Uiso 1 calc R .
H42B H 0.1699(3) 0.7677(6) 0.7488(4) 0.097 Uiso 1 calc R .
C43 C 0.2133(4) 0.7093(10) 0.7812(4) 0.126(7) Uani 1 d DU .
H43A H 0.2161(4) 0.7277(10) 0.8149(4) 0.151 Uiso 1 calc R .
H43B H 0.2132(4) 0.6686(10) 0.7868(4) 0.151 Uiso 1 calc R .
C44 C 0.2474(3) 0.6977(8) 0.7002(5) 0.102(5) Uani 1 d DU .
H44A H 0.2482(3) 0.6569(8) 0.7042(5) 0.123 Uiso 1 calc R .
H44B H 0.2729(3) 0.7089(8) 0.6804(5) 0.123 Uiso 1 calc R .
C45 C 0.2045(3) 0.7148(5) 0.6717(4) 0.072(3) Uani 1 d DU .
H45A H 0.2046(3) 0.7553(5) 0.6654(4) 0.086 Uiso 1 calc R .
H45B H 0.2020(3) 0.6957(5) 0.6382(4) 0.086 Uiso 1 calc R .
C46 C 0.2945(5) 0.7110(18) 0.7777(8) 0.271(23) Uani 1 d DU .
H46A H 0.3184(5) 0.7220(18) 0.7560(8) 0.325 Uiso 1 calc R .
H46B H 0.2962(5) 0.6710(18) 0.7843(8) 0.325 Uiso 1 calc R .
H46C H 0.2973(5) 0.7312(18) 0.8101(8) 0.325 Uiso 1 calc R .
S5 S 0.10014(12) 0.6093(2) 0.7836(2) 0.0914(11) Uani 1 d U .
N5 N 0.1287(11) 0.4326(8) 0.7385(11) 0.319(24) Uani 1 d DU .
H5 H 0.1546(11) 0.4402(8) 0.7576(11) 0.383 Uiso 1 calc R .
C51 C 0.0906(11) 0.5374(6) 0.7615(9) 0.198(13) Uani 1 d DU .
H51 H 0.0606(11) 0.5383(6) 0.7438(9) 0.237 Uiso 1 calc R .
C52 C 0.0890(13) 0.4933(8) 0.7951(9) 0.274(23) Uani 1 d DU .
H52A H 0.0613(13) 0.4962(8) 0.8134(9) 0.328 Uiso 1 calc R .
H52B H 0.1138(13) 0.4972(8) 0.8207(9) 0.328 Uiso 1 calc R .
C53 C 0.0912(10) 0.4361(7) 0.7724(11) 0.217(13) Uani 1 d DU .
H53A H 0.0949(10) 0.4083(7) 0.8000(11) 0.260 Uiso 1 calc R .
H53B H 0.0633(10) 0.4280(7) 0.7527(11) 0.260 Uiso 1 calc R .
C54 C 0.1235(14) 0.4730(8) 0.6995(10) 0.299(26) Uani 1 d DU .
H54A H 0.0958(14) 0.4653(8) 0.6792(10) 0.359 Uiso 1 calc R .
H54B H 0.1483(14) 0.4697(8) 0.6765(10) 0.359 Uiso 1 calc R .
C55 C 0.1219(9) 0.5315(7) 0.7195(7) 0.161(9) Uani 1 d DU .
H55A H 0.1519(9) 0.5426(7) 0.7323(7) 0.194 Uiso 1 calc R .
H55B H 0.1128(9) 0.5569(7) 0.6913(7) 0.194 Uiso 1 calc R .
C56 C 0.1323(15) 0.3741(9) 0.7157(15) 0.337(30) Uani 1 d DU .
H56A H 0.1361(15) 0.3469(9) 0.7433(15) 0.404 Uiso 1 calc R .
H56B H 0.1577(15) 0.3725(9) 0.6941(15) 0.404 Uiso 1 calc R .
H56C H 0.1053(15) 0.3656(9) 0.6951(15) 0.404 Uiso 1 calc R .
S6 S 0.07087(9) 0.85438(11) 0.76409(10) 0.0598(6) Uani 1 d U .
N6 N 0.1957(5) 0.9517(6) 0.8195(6) 0.140(5) Uani 1 d DU .
H6 H 0.2089(5) 0.9416(6) 0.7896(6) 0.167 Uiso 1 calc R .
C61 C 0.1133(4) 0.8940(5) 0.8018(6) 0.097(4) Uani 1 d DU .
H61 H 0.0995(4) 0.9032(5) 0.8346(6) 0.117 Uiso 1 calc R .
C62 C 0.1529(5) 0.8653(5) 0.8162(7) 0.115(6) Uani 1 d DU .
H62A H 0.1671(5) 0.8526(5) 0.7851(7) 0.138 Uiso 1 calc R .
H62B H 0.1456(5) 0.8321(5) 0.8364(7) 0.138 Uiso 1 calc R .
C63 C 0.1852(5) 0.9012(6) 0.8474(5) 0.115(5) Uani 1 d DU .
H63A H 0.1722(5) 0.9113(6) 0.8800(5) 0.139 Uiso 1 calc R .
H63B H 0.2126(5) 0.8800(6) 0.8553(5) 0.139 Uiso 1 calc R .
C64 C 0.1562(6) 0.9821(6) 0.8061(9) 0.153(8) Uani 1 d DU .
H64A H 0.1641(6) 1.0147(6) 0.7856(9) 0.183 Uiso 1 calc R .
H64B H 0.1436(6) 0.9960(6) 0.8378(9) 0.183 Uiso 1 calc R .
C65 C 0.1206(4) 0.9490(5) 0.7762(5) 0.088(3) Uani 1 d DU .
H65A H 0.0927(4) 0.9703(5) 0.7744(5) 0.105 Uiso 1 calc R .
H65B H 0.1298(4) 0.9427(5) 0.7410(5) 0.105 Uiso 1 calc R .
C66 C 0.2275(7) 0.9881(10) 0.8505(8) 0.202(13) Uani 1 d DU .
H66A H 0.2545(7) 0.9672(10) 0.8594(8) 0.243 Uiso 1 calc R .
H66B H 0.2138(7) 1.0000(10) 0.8817(8) 0.243 Uiso 1 calc R .
H66C H 0.2349(7) 1.0208(10) 0.8304(8) 0.243 Uiso 1 calc R .
S7 S 0.0883(2) 0.5633(3) 0.9369(3) 0.186(4) Uani 1 d U .
N7 N 0.2407(4) 0.5607(8) 0.9389(9) 0.196(10) Uani 1 d DU .
H7 H 0.2342(4) 0.5352(8) 0.9131(9) 0.236 Uiso 1 calc R .
C71 C 0.1476(5) 0.5763(13) 0.9492(11) 0.239(18) Uani 1 d DU .
H71 H 0.1490(5) 0.6029(13) 0.9785(11) 0.287 Uiso 1 calc R .
C72 C 0.1712(4) 0.6033(7) 0.9106(7) 0.122(6) Uani 1 d DU .
H72A H 0.1580(4) 0.6404(7) 0.9045(7) 0.147 Uiso 1 calc R .
H72B H 0.1669(4) 0.5817(7) 0.8786(7) 0.147 Uiso 1 calc R .
C73 C 0.2201(4) 0.6105(8) 0.9215(9) 0.140(7) Uani 1 d DU .
H73A H 0.2339(4) 0.6231(8) 0.8901(9) 0.168 Uiso 1 calc R .
H73B H 0.2249(4) 0.6397(8) 0.9477(9) 0.168 Uiso 1 calc R .
C74 C 0.2190(6) 0.5389(17) 0.9827(13) 0.409(33) Uani 1 d DU .
H74A H 0.2210(6) 0.5664(17) 1.0108(13) 0.491 Uiso 1 calc R .
H74B H 0.2342(6) 0.5046(17) 0.9947(13) 0.491 Uiso 1 calc R .
C75 C 0.1702(6) 0.5260(14) 0.9693(15) 0.385(30) Uani 1 d DU .
H75A H 0.1680(6) 0.4961(14) 0.9434(15) 0.463 Uiso 1 calc R .
H75B H 0.1556(6) 0.5129(14) 1.0001(15) 0.463 Uiso 1 calc R .
C76 C 0.2894(5) 0.5611(13) 0.9445(13) 0.249(17) Uani 1 d DU .
H76A H 0.2999(5) 0.5247(13) 0.9565(13) 0.299 Uiso 1 calc R .
H76B H 0.2990(5) 0.5897(13) 0.9692(13) 0.299 Uiso 1 calc R .
H76C H 0.3016(5) 0.5693(13) 0.9114(13) 0.299 Uiso 1 calc R .
S8 S 0.15328(12) 0.8781(2) 0.64472(15) 0.0870(9) Uani 1 d U .
N8 N 0.1874(9) 0.8299(8) 0.4792(7) 0.211(12) Uani 1 d DU .
H8 H 0.2162(9) 0.8281(8) 0.4929(7) 0.254 Uiso 1 calc R .
C81 C 0.1633(12) 0.8556(7) 0.5800(7) 0.194(14) Uani 1 d DU .
H81 H 0.1318(12) 0.8640(7) 0.5694(7) 0.232 Uiso 1 calc R .
C82 C 0.1588(14) 0.8038(8) 0.5601(7) 0.236(20) Uani 1 d DU .
H82A H 0.1287(14) 0.7913(8) 0.5678(7) 0.283 Uiso 1 calc R .
H82B H 0.1795(14) 0.7799(8) 0.5805(7) 0.283 Uiso 1 calc R .
C83 C 0.1646(8) 0.7896(8) 0.5067(6) 0.144(7) Uani 1 d DU .
H83A H 0.1809(8) 0.7541(8) 0.5053(6) 0.173 Uiso 1 calc R .
H83B H 0.1352(8) 0.7838(8) 0.4896(6) 0.173 Uiso 1 calc R .
C84 C 0.1738(11) 0.8859(8) 0.4892(7) 0.242(16) Uani 1 d DU .
H84A H 0.1426(11) 0.8905(8) 0.4771(7) 0.291 Uiso 1 calc R .
H84B H 0.1918(11) 0.9118(8) 0.4696(7) 0.291 Uiso 1 calc R .
C85 C 0.1784(10) 0.9014(7) 0.5466(7) 0.214(15) Uani 1 d DU .
H85A H 0.2097(10) 0.9100(7) 0.5558(7) 0.257 Uiso 1 calc R .
H85B H 0.1607(10) 0.9351(7) 0.5527(7) 0.257 Uiso 1 calc R .
C86 C 0.1918(16) 0.8184(12) 0.4239(8) 0.311(29) Uani 1 d DU .
H86A H 0.2079(16) 0.8489(12) 0.4085(8) 0.373 Uiso 1 calc R .
H86B H 0.1624(16) 0.8152(12) 0.4071(8) 0.373 Uiso 1 calc R .
H86C H 0.2080(16) 0.7836(12) 0.4198(8) 0.373 Uiso 1 calc R .
Cl2 Cl 0.11278(12) 0.9757(2) 0.9632(2) 0.1120(14) Uani 1 d DU .
O21 O 0.1131(4) 0.9577(5) 1.0128(4) 0.135(4) Uani 1 d DU .
O22 O 0.1561(3) 0.9845(7) 0.9516(5) 0.156(5) Uani 1 d DU .
O23 O 0.0892(4) 1.0239(6) 0.9594(7) 0.176(6) Uani 1 d DU .
O24 O 0.0945(5) 0.9373(7) 0.9313(6) 0.195(7) Uani 1 d DU .
Cl3 Cl 0.19379(15) 0.5791(2) 0.5829(2) 0.1160(15) Uani 1 d DU .
O31 O 0.2134(9) 0.5949(8) 0.6264(7) 0.333(16) Uani 1 d DU .
O32 O 0.1760(6) 0.6188(7) 0.5541(7) 0.220(9) Uani 1 d DU .
O33 O 0.2274(6) 0.5567(10) 0.5555(7) 0.265(11) Uani 1 d DU .
O34 O 0.1655(7) 0.5359(9) 0.5910(10) 0.306(14) Uani 1 d DU .
Cl4 Cl -0.0425(2) 0.7988(2) 1.0660(3) 0.121(2) Uani 0.774(11) d PDU .
O41 O -0.0727(5) 0.7619(6) 1.0824(6) 0.141(6) Uani 0.774(11) d PDU .
O42 O -0.0086(5) 0.8043(8) 1.1014(7) 0.169(7) Uani 0.774(11) d PDU .
O43 O -0.0615(6) 0.8484(6) 1.0535(9) 0.187(9) Uani 0.774(11) d PDU .
O44 O -0.0243(7) 0.7799(10) 1.0222(7) 0.212(10) Uani 0.774(11) d PDU .
Cl5 Cl 0.2481(3) 1.0272(6) 0.7063(3) 0.338(10) Uani 1 d DU .
O51 O 0.2484(12) 1.0834(10) 0.7117(19) 0.861(45) Uani 1 d DU .
O52 O 0.2635(8) 1.0048(21) 0.7515(8) 0.803(44) Uani 1 d DU .
O53 O 0.2747(9) 1.0105(13) 0.6709(8) 0.345(18) Uani 1 d DU .
O54 O 0.2067(6) 1.0101(12) 0.6986(10) 0.303(14) Uani 1 d DU .
Cl6 Cl 0.3153(3) 0.8381(5) 0.6385(4) 0.206(5) Uani 0.92(2) d PDU .
O61 O 0.2806(9) 0.8070(10) 0.6507(19) 0.433(30) Uani 0.92(2) d PDU .
O62 O 0.3522(8) 0.8108(14) 0.6466(17) 0.443(33) Uani 0.92(2) d PDU .
O63 O 0.3142(11) 0.8878(10) 0.6620(16) 0.375(24) Uani 0.92(2) d PDU .
O64 O 0.3077(18) 0.8494(22) 0.5866(9) 0.690(54) Uani 0.92(2) d PDU .
Cl7 Cl 0.0925(4) 1.1166(4) 0.7395(5) 0.194(5) Uani 0.747(13) d PDU .
O71 O 0.1092(11) 1.1314(15) 0.7869(9) 0.305(21) Uani 0.747(13) d PDU .
O72 O 0.0555(8) 1.0876(16) 0.7471(16) 0.412(32) Uani 0.747(13) d PDU .
O73 O 0.0831(12) 1.1610(10) 0.7101(9) 0.286(18) Uani 0.747(13) d PDU .
O74 O 0.1237(11) 1.0844(13) 0.7195(14) 0.355(24) Uani 0.747(13) d PDU .
Cl8 Cl 0.2325(6) 0.3048(13) 0.5865(6) 0.593(23) Uani 1 d DU .
O81 O 0.2206(14) 0.3222(16) 0.6315(10) 0.603(43) Uani 1 d DU .
O82 O 0.1987(11) 0.3092(16) 0.5508(11) 0.560(37) Uani 1 d DU .
O83 O 0.2483(24) 0.2531(24) 0.5867(20) 0.893(79) Uani 1 d DU .
O101 O -0.0332(6) 0.5969(10) 0.4602(10) 0.245(12) Uani 1 d . .
O102 O 0.1308(10) 0.3376(14) 0.6224(9) 0.290(14) Uani 1 d . .
O103 O 0.2337(6) 0.8775(20) 0.7314(7) 0.390(27) Uani 1 d . .
O104 O 0.0118(7) 0.3660(16) 0.6601(9) 0.319(19) Uani 1 d . .
O105 O -0.0786(11) 0.7460(12) 1.1840(12) 0.297(15) Uani 1 d . .
O106 O -0.1174(3) 1.0078(5) 0.8604(5) 0.115(4) Uani 1 d . .
O107 O -0.0108(12) 0.7933(17) 1.2081(13) 0.349(20) Uani 1 d . .
O108 O 0.2252(15) 0.6706(17) 0.4873(18) 0.394(23) Uani 1 d . .

loop_
_atom_type_symbol
_atom_type_description
_atom_type_scat_dispersion_real
_atom_type_scat_dispersion_imag
_atom_type_scat_source
C C 0.0033 0.0016 'International Tables Vol C Tables 4.2.6.8 and 6.1.1.4'
H H 0.0000 0.0000 'International Tables Vol C Tables 4.2.6.8 and 6.1.1.4'
N N 0.0061 0.0033 'International Tables Vol C Tables 4.2.6.8 and 6.1.1.4'
O O 0.0106 0.0060 'International Tables Vol C Tables 4.2.6.8 and 6.1.1.4'
S S 0.1246 0.1234 'International Tables Vol C Tables 4.2.6.8 and 6.1.1.4'
Cl Cl 0.1484 0.1585 'International Tables Vol C Tables 4.2.6.8 and 6.1.1.4'
Cd Cd -0.8075 1.2024 'International Tables Vol C Tables 4.2.6.8 and 6.1.1.4'

loop_
_geom_angle_atom_site_label_1
_geom_angle_atom_site_label_2
_geom_angle_atom_site_label_3
_geom_angle
_geom_angle_site_symmetry_1
_geom_angle_site_symmetry_3
S3 Cd1 S6 113.53(11) . .
S3 Cd1 Cl1 110.27(10) . .
S6 Cd1 Cl1 98.38(8) . .
S3 Cd1 S1 109.28(10) . .
S6 Cd1 S1 114.91(10) . .
Cl1 Cd1 S1 109.97(7) . .
Cl1 Cd2 S2 105.97(9) . .
Cl1 Cd2 S5 112.37(9) . .
S2 Cd2 S5 111.87(14) . .
Cl1 Cd2 S4 111.60(9) . .
S2 Cd2 S4 108.88(11) . .
S5 Cd2 S4 106.18(11) . .
S7 Cd3 S5 114.3(2) . .
S7 Cd3 S2 104.4(2) . 2_556
S5 Cd3 S2 102.51(13) . 2_556
S7 Cd3 S3 117.6(2) . .
S5 Cd3 S3 92.60(12) . .
S2 Cd3 S3 124.03(10) 2_556 .
S8 Cd4 S6 111.10(11) . .
S8 Cd4 S4 110.84(11) . .
S6 Cd4 S4 120.83(9) . .
S8 Cd4 S1 112.79(11) . 2_556
S6 Cd4 S1 101.99(9) . 2_556
S4 Cd4 S1 98.13(9) . 2_556
Cd2 Cl1 Cd2 106.34(13) 2_556 .
Cd2 Cl1 Cd1 108.96(2) 2_556 2_556
Cd2 Cl1 Cd1 110.69(3) . 2_556
Cd2 Cl1 Cd1 110.69(3) 2_556 .
Cd2 Cl1 Cd1 108.96(2) . .
Cd1 Cl1 Cd1 111.10(13) 2_556 .
C11 S1 Cd1 105.1(3) . .
C11 S1 Cd4 106.6(4) . 2_556
Cd1 S1 Cd4 105.38(10) . 2_556
C13 N1 C14 110.4(9) . .
C13 N1 C16 112.2(11) . .
C14 N1 C16 110.5(11) . .
C15 C11 C12 109.6(8) . .
C15 C11 S1 114.3(7) . .
C12 C11 S1 110.1(8) . .
C13 C12 C11 110.9(10) . .
N1 C13 C12 111.3(9) . .
N1 C14 C15 109.8(9) . .
C11 C15 C14 110.6(9) . .
C21 S2 Cd2 102.8(4) . .
C21 S2 Cd3 108.1(4) . 2_556
Cd2 S2 Cd3 114.13(12) . 2_556
C23 N2 C24 111.1(11) . .
C23 N2 C26 112.2(13) . .
C24 N2 C26 111.5(13) . .
C22 C21 C25 110.9(10) . .
C22 C21 S2 113.7(8) . .
C25 C21 S2 110.8(8) . .
C21 C22 C23 110.4(10) . .
N2 C23 C22 111.6(11) . .
N2 C24 C25 112.3(11) . .
C21 C25 C24 109.2(10) . .
C31X S3 Cd1 99.6(7) . .
C31 S3 Cd1 103.9(6) . .
C31X S3 Cd3 129.2(8) . .
C31 S3 Cd3 100.3(6) . .
Cd1 S3 Cd3 106.45(11) . .
C33X N3 C34X 111.4(13) . .
C33X N3 C36X 116.6(18) . .
C34X N3 C36X 107.5(18) . .
C33 N3 C34 105.7(13) . .
C33 N3 C36 110.6(17) . .
C34 N3 C36 102.7(15) . .
C32 C31 C35 110.6(14) . .
C32 C31 S3 104.8(14) . .
C35 C31 S3 113.5(13) . .
C31 C32 C33 111.4(15) . .
N3 C33 C32 108.9(14) . .
N3 C34 C35 108.7(14) . .
C31 C35 C34 109.5(14) . .
C32X C31X C35X 108.8(15) . .
C32X C31X S3 107.1(16) . .
C35X C31X S3 111.4(14) . .
C31X C32X C33X 113.3(17) . .
N3 C33X C32X 113.8(16) . .
N3 C34X C35X 113.2(16) . .
C34X C35X C31X 110.0(15) . .
C41 S4 Cd2 102.6(3) . .
C41 S4 Cd4 109.5(3) . .
Cd2 S4 Cd4 106.52(9) . .
C43 N4 C44 111.2(11) . .
C43 N4 C46 112.6(14) . .
C44 N4 C46 110.0(14) . .
C42 C41 C45 109.1(8) . .
C42 C41 S4 113.9(7) . .
C45 C41 S4 110.4(7) . .
C41 C42 C43 110.5(10) . .
N4 C43 C42 109.8(11) . .
N4 C44 C45 110.1(10) . .
C41 C45 C44 110.0(9) . .
C51 S5 Cd2 100.3(10) . .
C51 S5 Cd3 110.7(6) . .
Cd2 S5 Cd3 108.02(12) . .
C54 N5 C53 109.5(20) . .
C54 N5 C56 110.8(20) . .
C53 N5 C56 110.9(19) . .
C52 C51 C55 116.0(16) . .
C52 C51 S5 122.2(19) . .
C55 C51 S5 103.0(14) . .
C51 C52 C53 116.7(17) . .
N5 C53 C52 109.9(17) . .
N5 C54 C55 113.3(19) . .
C51 C55 C54 112.1(15) . .
C61 S6 Cd1 110.2(5) . .
C61 S6 Cd4 115.2(6) . .
Cd1 S6 Cd4 115.03(11) . .
C64 N6 C63 110.4(13) . .
C64 N6 C66 109.9(14) . .
C63 N6 C66 111.2(12) . .
C62 C61 C65 114.0(11) . .
C62 C61 S6 116.6(10) . .
C65 C61 S6 109.1(9) . .
C61 C62 C63 112.4(12) . .
N6 C63 C62 110.7(10) . .
N6 C64 C65 114.9(12) . .
C61 C65 C64 110.1(10) . .
C71 S7 Cd3 106.7(6) . .
C73 N7 C74 110.6(17) . .
C73 N7 C76 116.7(15) . .
C74 N7 C76 114.4(16) . .
C72 C71 C75 112.9(17) . .
C72 C71 S7 118.1(14) . .
C75 C71 S7 110.8(17) . .
C71 C72 C73 116.1(14) . .
N7 C73 C72 112.2(13) . .
N7 C74 C75 111.1(19) . .
C71 C75 C74 109.9(18) . .
C81 S8 Cd4 108.5(8) . .
C83 N8 C84 113.5(16) . .
C83 N8 C86 116.1(16) . .
C84 N8 C86 113.0(18) . .
C82 C81 C85 118.8(12) . .
C82 C81 S8 127.9(12) . .
C85 C81 S8 113.3(11) . .
C81 C82 C83 124.7(14) . .
N8 C83 C82 114.5(13) . .
N8 C84 C85 112.9(16) . .
C81 C85 C84 112.1(14) . .
O24 Cl2 O23 109.8(9) . .
O24 Cl2 O21 110.9(10) . .
O23 Cl2 O21 108.6(9) . .
O24 Cl2 O22 109.7(9) . .
O23 Cl2 O22 110.7(10) . .
O21 Cl2 O22 107.1(7) . .
O32 Cl3 O31 116.2(11) . .
O32 Cl3 O34 113.5(12) . .
O31 Cl3 O34 110.0(13) . .
O32 Cl3 O33 106.2(11) . .
O31 Cl3 O33 104.4(13) . .
O34 Cl3 O33 105.4(13) . .
O42 Cl4 O41 110.2(11) . .
O42 Cl4 O43 112.1(11) . .
O41 Cl4 O43 111.4(11) . .
O42 Cl4 O44 106.6(12) . .
O41 Cl4 O44 110.5(11) . .
O43 Cl4 O44 105.7(12) . .
O53 Cl5 O54 113.7(15) . .
O53 Cl5 O51 112.1(17) . .
O54 Cl5 O51 109.1(17) . .
O53 Cl5 O52 107.1(16) . .
O54 Cl5 O52 106.9(15) . .
O51 Cl5 O52 107.6(15) . .
O62 Cl6 O61 110.8(17) . .
O62 Cl6 O63 114.3(16) . .
O61 Cl6 O63 110.4(17) . .
O62 Cl6 O64 110.9(18) . .
O61 Cl6 O64 104.4(16) . .
O63 Cl6 O64 105.4(17) . .
O73 Cl7 O74 111.8(16) . .
O73 Cl7 O72 110.1(16) . .
O74 Cl7 O72 111.2(18) . .
O73 Cl7 O71 112.1(17) . .
O74 Cl7 O71 105.5(15) . .
O72 Cl7 O71 106.0(17) . .
O81 Cl8 O83 114.0(24) . .
O81 Cl8 O82 111.3(21) . .
O83 Cl8 O82 109.5(20) . .

loop_
_geom_bond_atom_site_label_1
_geom_bond_atom_site_label_2
_geom_bond_distance
_geom_bond_site_symmetry_2
Cd1 S3 2.511(3) .
Cd1 S6 2.517(3) .
Cd1 Cl1 2.518(2) .
Cd1 S1 2.519(3) .
Cd2 Cl1 2.505(2) .
Cd2 S2 2.511(3) .
Cd2 S5 2.517(4) .
Cd2 S4 2.521(3) .
Cd3 S7 2.458(4) .
Cd3 S5 2.547(4) .
Cd3 S2 2.557(3) 2_556
Cd3 S3 2.565(4) .
Cd4 S8 2.482(4) .
Cd4 S6 2.538(3) .
Cd4 S4 2.548(3) .
Cd4 S1 2.578(3) 2_556
Cl1 Cd2 2.505(2) 2_556
Cl1 Cd1 2.518(2) 2_556
S1 C11 1.831(11) .
S1 Cd4 2.578(3) 2_556
N1 C13 1.463(15) .
N1 C14 1.481(13) .
N1 C16 1.512(14) .
C11 C15 1.494(13) .
C11 C12 1.515(12) .
C12 C13 1.495(15) .
C14 C15 1.523(13) .
S2 C21 1.812(12) .
S2 Cd3 2.558(3) 2_556
N2 C23 1.46(2) .
N2 C24 1.46(2) .
N2 C26 1.50(2) .
C21 C22 1.465(14) .
C21 C25 1.521(13) .
C22 C23 1.518(15) .
C24 C25 1.53(2) .
S3 C31X 1.86(2) .
S3 C31 1.91(2) .
N3 C33X 1.39(2) .
N3 C33 1.45(2) .
N3 C34X 1.50(2) .
N3 C36X 1.51(2) .
N3 C34 1.53(2) .
N3 C36 1.54(2) .
C31 C32 1.46(2) .
C31 C35 1.51(2) .
C32 C33 1.53(2) .
C34 C35 1.53(2) .
C31X C32X 1.47(2) .
C31X C35X 1.52(2) .
C32X C33X 1.50(2) .
C34X C35X 1.51(2) .
S4 C41 1.835(9) .
N4 C43 1.456(15) .
N4 C44 1.48(2) .
N4 C46 1.51(2) .
C41 C42 1.484(12) .
C41 C45 1.518(12) .
C42 C43 1.529(15) .
C44 C45 1.526(14) .
S5 C51 1.84(2) .
N5 C54 1.42(2) .
N5 C53 1.48(2) .
N5 C56 1.54(2) .
C51 C52 1.38(2) .
C51 C55 1.50(2) .
C52 C53 1.50(2) .
C54 C55 1.51(2) .
S6 C61 1.853(12) .
N6 C64 1.43(2) .
N6 C63 1.46(2) .
N6 C66 1.514(15) .
C61 C62 1.42(2) .
C61 C65 1.507(14) .
C62 C63 1.516(14) .
C64 C65 1.53(2) .
S7 C71 1.84(2) .
N7 C73 1.42(2) .
N7 C74 1.45(2) .
N7 C76 1.48(2) .
C71 C72 1.43(2) .
C71 C75 1.48(2) .
C72 C73 1.51(2) .
C74 C75 1.54(2) .
S8 C81 1.823(15) .
N8 C83 1.41(2) .
N8 C84 1.44(2) .
N8 C86 1.49(2) .
C81 C82 1.36(2) .
C81 C85 1.49(2) .
C82 C83 1.46(2) .
C84 C85 1.55(2) .
Cl2 O24 1.350(11) .
Cl2 O23 1.366(11) .
Cl2 O21 1.371(11) .
Cl2 O22 1.378(10) .
Cl3 O32 1.317(11) .
Cl3 O31 1.319(12) .
Cl3 O34 1.372(14) .
Cl3 O33 1.385(13) .
Cl4 O42 1.359(13) .
Cl4 O41 1.363(12) .
Cl4 O43 1.362(13) .
Cl4 O44 1.374(14) .
Cl5 O53 1.322(15) .
Cl5 O54 1.326(14) .
Cl5 O51 1.36(2) .
Cl5 O52 1.37(2) .
Cl6 O62 1.31(2) .
Cl6 O61 1.34(2) .
Cl6 O63 1.35(2) .
Cl6 O64 1.40(2) .
Cl7 O73 1.34(2) .
Cl7 O74 1.35(2) .
Cl7 O72 1.34(2) .
Cl7 O71 1.37(2) .
Cl8 O81 1.32(2) .
Cl8 O83 1.33(2) .
Cl8 O82 1.36(2) .
